data_4325087
loop_
_publ_author_name
'Sandra Gonz\'alez-Gallardo'
'Vojtech Jancik'
'Alma A. Delgado-Robles'
'M\'onica Moya-Cabrera'

_publ_section_title
;
 Cyclic Alumosiloxanes and Alumosilicates: Exemplifying the Loewenstein
 Rule at the Molecular Level
;
_journal_name_full 'Inorganic Chemistry'
_journal_page_first 4226
_journal_page_last 4228
_journal_paper_doi 10.1021/ic200313k
_journal_volume 50
_journal_year 2011
_chemical_formula_moiety 'C70 H78 Al2 N4 O4 Si2, 2(C4 H8 O)'
_chemical_formula_sum 'C78 H94 Al2 N4 O6 Si2'
_chemical_formula_weight 1293.71
_chemical_name_systematic
; 
 ? 
;
_space_group_IT_number 148
_symmetry_cell_setting hexagonal
_symmetry_space_group_name_Hall '-R 3'
_symmetry_space_group_name_H-M 'R -3 :H'
_atom_sites_solution_hydrogens geom
_atom_sites_solution_primary direct
_atom_sites_solution_secondary difmap
_audit_creation_method SHELXL-97
_cell_angle_alpha 90.00
_cell_angle_beta 90.00
_cell_angle_gamma 120.00
_cell_formula_units_Z 9
_cell_length_a 30.333(3)
_cell_length_b 30.333(2)
_cell_length_c 22.053(2)
_cell_measurement_reflns_used 9929
_cell_measurement_temperature 173(2)
_cell_measurement_theta_max 25.28
_cell_measurement_theta_min 2.25
_cell_volume 17572(3)
_computing_cell_refinement 'Bruker SMART'
_computing_data_collection 'Bruker SMART'
_computing_data_reduction 'Bruker SAINT'
_computing_molecular_graphics 'Bruker SHELXTL'
_computing_publication_material 'Bruker SHELXTL'
_computing_structure_refinement 'SHELXL-97 (Sheldrick, 1997)'
_computing_structure_solution 'SHELXS-97 (Sheldrick, 1990)'
_diffrn_ambient_temperature 173(2)
_diffrn_detector_area_resol_mean 0.661
_diffrn_measured_fraction_theta_full 0.987
_diffrn_measured_fraction_theta_max 0.987
_diffrn_measurement_device_type 'CCD area detector'
_diffrn_measurement_method 'phi and omega scans'
_diffrn_radiation_monochromator graphite
_diffrn_radiation_source 'fine-focus sealed tube'
_diffrn_radiation_type MoK\a
_diffrn_radiation_wavelength 0.71073
_diffrn_reflns_av_R_equivalents 0.0707
_diffrn_reflns_av_sigmaI/netI 0.0401
_diffrn_reflns_limit_h_max 36
_diffrn_reflns_limit_h_min -36
_diffrn_reflns_limit_k_max 36
_diffrn_reflns_limit_k_min -36
_diffrn_reflns_limit_l_max 26
_diffrn_reflns_limit_l_min -26
_diffrn_reflns_number 54160
_diffrn_reflns_theta_full 25.04
_diffrn_reflns_theta_max 25.04
_diffrn_reflns_theta_min 1.80
_exptl_absorpt_coefficient_mu 0.118
_exptl_absorpt_correction_T_max 0.9751
_exptl_absorpt_correction_T_min 0.9580
_exptl_absorpt_correction_type multi-scan
_exptl_absorpt_process_details 'Sadabs, Sheldrick 2007'
_exptl_crystal_colour colorless
_exptl_crystal_density_diffrn 1.100
_exptl_crystal_description prism
_exptl_crystal_F_000 6228
_exptl_crystal_size_max 0.37
_exptl_crystal_size_mid 0.24
_exptl_crystal_size_min 0.24
_refine_diff_density_max 0.537
_refine_diff_density_min -0.344
_refine_diff_density_rms 0.072
_refine_ls_extinction_method none
_refine_ls_goodness_of_fit_ref 1.069
_refine_ls_hydrogen_treatment constr
_refine_ls_matrix_type full
_refine_ls_number_parameters 469
_refine_ls_number_reflns 6834
_refine_ls_number_restraints 202
_refine_ls_restrained_S_all 1.079
_refine_ls_R_factor_all 0.0768
_refine_ls_R_factor_gt 0.0594
_refine_ls_shift/su_max 0.002
_refine_ls_shift/su_mean 0.000
_refine_ls_structure_factor_coef Fsqd
_refine_ls_weighting_details 'calc w=1/[\s^2^(Fo^2^)+(0.0862P)^2^+25.0520P] where P=(Fo^2^+2Fc^2^)/3'
_refine_ls_weighting_scheme calc
_refine_ls_wR_factor_gt 0.1496
_refine_ls_wR_factor_ref 0.1619
_reflns_number_gt 5412
_reflns_number_total 6834
_reflns_threshold_expression >2sigma(I)
_cod_data_source_file ic200313k_si_002_1.cif
_cod_data_source_block Compound3
_cod_original_cell_volume 17572(4)
_cod_original_sg_symbol_H-M 'R -3'
_cod_database_code 4325087

loop_
_symmetry_equiv_pos_as_xyz
'x, y, z'
'-y, x-y, z'
'-x+y, -x, z'
'x+2/3, y+1/3, z+1/3'
'-y+2/3, x-y+1/3, z+1/3'
'-x+y+2/3, -x+1/3, z+1/3'
'x+1/3, y+2/3, z+2/3'
'-y+1/3, x-y+2/3, z+2/3'
'-x+y+1/3, -x+2/3, z+2/3'
'-x, -y, -z'
'y, -x+y, -z'
'x-y, x, -z'
'-x+2/3, -y+1/3, -z+1/3'
'y+2/3, -x+y+1/3, -z+1/3'
'x-y+2/3, x+1/3, -z+1/3'
'-x+1/3, -y+2/3, -z+2/3'
'y+1/3, -x+y+2/3, -z+2/3'
'x-y+1/3, x+2/3, -z+2/3'

loop_
_atom_site_label
_atom_site_type_symbol
_atom_site_fract_x
_atom_site_fract_y
_atom_site_fract_z
_atom_site_U_iso_or_equiv
_atom_site_adp_type
_atom_site_occupancy
_atom_site_symmetry_multiplicity
_atom_site_calc_flag
_atom_site_refinement_flags
_atom_site_disorder_assembly
_atom_site_disorder_group
Si1 Si 0.04276(2) 0.55106(2) 0.08172(3) 0.02230(18) Uani 1 1 d . . .
O1 O 0.04356(6) 0.50460(6) 0.04844(7) 0.0254(4) Uani 1 1 d . . .
Al1 Al 0.03058(3) 0.44832(3) 0.01583(3) 0.02237(19) Uani 1 1 d . . .
N1 N 0.09456(8) 0.45330(8) 0.00220(9) 0.0292(5) Uani 1 1 d . . .
C1 C 0.02381(12) 0.37384(11) 0.17555(12) 0.0441(7) Uani 1 1 d . . .
H1A H -0.0033 0.3789 0.1920 0.066 Uiso 1 1 calc R . .
H1B H 0.0523 0.3871 0.2042 0.066 Uiso 1 1 calc R . .
H1C H 0.0107 0.3374 0.1691 0.066 Uiso 1 1 calc R . .
O2 O 0.00783(6) 0.56937(6) 0.04696(7) 0.0256(4) Uani 1 1 d . . .
N2 N 0.00715(8) 0.39653(7) 0.07423(9) 0.0270(5) Uani 1 1 d . . .
C2 C 0.04176(10) 0.40152(9) 0.11615(11) 0.0315(6) Uani 1 1 d . . .
C3 C 0.09391(10) 0.43084(10) 0.10649(11) 0.0329(6) Uani 1 1 d . . .
H3A H 0.1151 0.4391 0.1413 0.039 Uiso 1 1 calc R . .
C4 C 0.11858(10) 0.44956(10) 0.05077(11) 0.0314(6) Uani 1 1 d . . .
C5 C 0.17341(11) 0.46313(13) 0.04677(13) 0.0471(8) Uani 1 1 d . . .
H5A H 0.1907 0.4894 0.0157 0.071 Uiso 1 1 calc R . .
H5B H 0.1753 0.4328 0.0359 0.071 Uiso 1 1 calc R . .
H5C H 0.1900 0.4760 0.0861 0.071 Uiso 1 1 calc R . .
C6 C 0.11942(10) 0.46670(11) -0.05625(11) 0.0345(6) Uani 1 1 d . . .
C7 C 0.11080(11) 0.42747(13) -0.09636(12) 0.0423(7) Uani 1 1 d . . .
C8 C 0.13205(13) 0.44067(17) -0.15400(13) 0.0572(10) Uani 1 1 d . . .
H8A H 0.1263 0.4144 -0.1818 0.069 Uiso 1 1 calc R . .
C9 C 0.16134(14) 0.49081(19) -0.17233(14) 0.0625(11) Uani 1 1 d . . .
C10 C 0.17022(12) 0.52849(15) -0.13091(14) 0.0562(9) Uani 1 1 d . . .
H10A H 0.1911 0.5631 -0.1426 0.067 Uiso 1 1 calc R . .
C11 C 0.14964(11) 0.51765(12) -0.07251(12) 0.0421(7) Uani 1 1 d . . .
C12 C 0.16137(13) 0.55979(12) -0.02847(15) 0.0523(8) Uani 1 1 d . . .
H12A H 0.1300 0.5532 -0.0080 0.078 Uiso 1 1 calc R . .
H12B H 0.1759 0.5922 -0.0503 0.078 Uiso 1 1 calc R . .
H12C H 0.1859 0.5615 0.0017 0.078 Uiso 1 1 calc R . .
C13 C 0.07994(13) 0.37293(14) -0.07741(15) 0.0552(9) Uani 1 1 d . . .
H13A H 0.0776 0.3509 -0.1112 0.083 Uiso 1 1 calc R . .
H13B H 0.0457 0.3654 -0.0659 0.083 Uiso 1 1 calc R . .
H13C H 0.0963 0.3667 -0.0427 0.083 Uiso 1 1 calc R . .
C14 C 0.18357(17) 0.5041(2) -0.23523(16) 0.0937(16) Uani 1 1 d . . .
H14A H 0.2161 0.5361 -0.2340 0.141 Uiso 1 1 calc R . .
H14B H 0.1600 0.5079 -0.2621 0.141 Uiso 1 1 calc R . .
H14C H 0.1891 0.4769 -0.2505 0.141 Uiso 1 1 calc R . .
C15 C -0.04415(10) 0.35440(10) 0.07962(11) 0.0333(6) Uani 1 1 d . . .
C16 C -0.05344(12) 0.30503(10) 0.06671(13) 0.0434(7) Uani 1 1 d . . .
C17 C -0.10315(14) 0.26474(12) 0.07254(14) 0.0543(9) Uani 1 1 d . . .
H17A H -0.1098 0.2311 0.0649 0.065 Uiso 1 1 calc R . .
C18 C -0.14279(13) 0.27173(13) 0.08880(14) 0.0575(10) Uani 1 1 d . . .
C19 C -0.13273(11) 0.32098(12) 0.09982(13) 0.0493(8) Uani 1 1 d . . .
H19A H -0.1600 0.3264 0.1106 0.059 Uiso 1 1 calc R . .
C20 C -0.08381(10) 0.36264(11) 0.09550(11) 0.0371(6) Uani 1 1 d . . .
C21 C -0.07399(11) 0.41521(12) 0.10925(14) 0.0456(7) Uani 1 1 d . . .
H21A H -0.0477 0.4307 0.1406 0.068 Uiso 1 1 calc R . .
H21B H -0.1054 0.4133 0.1238 0.068 Uiso 1 1 calc R . .
H21C H -0.0625 0.4360 0.0724 0.068 Uiso 1 1 calc R . .
C22 C -0.01183(15) 0.29537(13) 0.04656(18) 0.0635(10) Uani 1 1 d . . .
H22A H -0.0253 0.2586 0.0427 0.095 Uiso 1 1 calc R . .
H22B H 0.0157 0.3094 0.0765 0.095 Uiso 1 1 calc R . .
H22C H 0.0014 0.3118 0.0072 0.095 Uiso 1 1 calc R . .
C23 C -0.19624(16) 0.22658(16) 0.09548(19) 0.0871(15) Uani 1 1 d . . .
H23A H -0.2010 0.1998 0.0669 0.131 Uiso 1 1 calc R . .
H23B H -0.2211 0.2374 0.0868 0.131 Uiso 1 1 calc R . .
H23C H -0.2011 0.2134 0.1370 0.131 Uiso 1 1 calc R . .
C24 C 0.01815(9) 0.53106(9) 0.16099(10) 0.0258(5) Uani 1 1 d . . .
C25 C 0.03650(10) 0.50617(10) 0.19787(11) 0.0331(6) Uani 1 1 d . . .
H25A H 0.0628 0.5007 0.1829 0.040 Uiso 1 1 calc R . .
C26 C 0.01739(11) 0.48932(11) 0.25550(12) 0.0417(7) Uani 1 1 d . . .
H26A H 0.0304 0.4724 0.2796 0.050 Uiso 1 1 calc R . .
C27 C -0.02073(12) 0.49729(12) 0.27775(13) 0.0463(7) Uani 1 1 d . . .
H27A H -0.0338 0.4861 0.3174 0.056 Uiso 1 1 calc R . .
C28 C -0.03966(12) 0.52134(12) 0.24242(13) 0.0466(7) Uani 1 1 d . . .
H28A H -0.0661 0.5265 0.2576 0.056 Uiso 1 1 calc R . .
C29 C -0.02029(10) 0.53819(10) 0.18468(12) 0.0345(6) Uani 1 1 d . . .
H29A H -0.0336 0.5550 0.1609 0.041 Uiso 1 1 calc R . .
C30 C 0.11010(9) 0.60569(9) 0.08536(10) 0.0260(5) Uani 1 1 d . . .
C31 C 0.14756(10) 0.59985(10) 0.11559(12) 0.0357(6) Uani 1 1 d . . .
H31A H 0.1383 0.5684 0.1350 0.043 Uiso 1 1 calc R . .
C32 C 0.19753(11) 0.63867(12) 0.11784(14) 0.0448(7) Uani 1 1 d . . .
H32A H 0.2222 0.6339 0.1388 0.054 Uiso 1 1 calc R . .
C33 C 0.21176(11) 0.68453(11) 0.08968(13) 0.0463(7) Uani 1 1 d . . .
H33A H 0.2462 0.7112 0.0909 0.056 Uiso 1 1 calc R . .
C34 C 0.17581(11) 0.69133(10) 0.05997(12) 0.0402(7) Uani 1 1 d . . .
H34A H 0.1854 0.7228 0.0406 0.048 Uiso 1 1 calc R . .
C35 C 0.12558(10) 0.65227(10) 0.05814(11) 0.0310(6) Uani 1 1 d . . .
H35A H 0.1011 0.6576 0.0376 0.037 Uiso 1 1 calc R . .
O3 O 0.0530(2) 0.1961(3) -0.0527(4) 0.1391(19) Uani 0.614(6) 1 d PDU A 1
C100 C 0.0195(3) 0.1438(3) -0.0692(6) 0.128(2) Uani 0.614(6) 1 d PDU A 1
H10B H 0.0210 0.1209 -0.0383 0.153 Uiso 0.614(6) 1 calc PR A 1
H10C H 0.0296 0.1364 -0.1088 0.153 Uiso 0.614(6) 1 calc PR A 1
C101 C -0.0347(3) 0.1361(3) -0.0728(6) 0.116(2) Uani 0.614(6) 1 d PDU A 1
H10D H -0.0558 0.1149 -0.0385 0.139 Uiso 0.614(6) 1 calc PR A 1
H10E H -0.0514 0.1192 -0.1113 0.139 Uiso 0.614(6) 1 calc PR A 1
C102 C -0.0277(3) 0.1901(4) -0.0695(8) 0.1133(19) Uani 0.614(6) 1 d PDU A 1
H10F H -0.0416 0.1973 -0.1062 0.136 Uiso 0.614(6) 1 calc PR A 1
H10G H -0.0454 0.1933 -0.0335 0.136 Uiso 0.614(6) 1 calc PR A 1
C103 C 0.0300(3) 0.2271(3) -0.0648(5) 0.123(2) Uani 0.614(6) 1 d PDU A 1
H10H H 0.0433 0.2461 -0.1032 0.148 Uiso 0.614(6) 1 calc PR A 1
H10I H 0.0376 0.2518 -0.0315 0.148 Uiso 0.614(6) 1 calc PR A 1
O3A O -0.0212(4) 0.1203(4) -0.1124(5) 0.129(2) Uani 0.386(6) 1 d PDU A 2
C200 C -0.0537(4) 0.1324(5) -0.0762(8) 0.111(2) Uani 0.386(6) 1 d PDU A 2
H20A H -0.0639 0.1122 -0.0382 0.133 Uiso 0.386(6) 1 calc PR A 2
H20B H -0.0847 0.1250 -0.0990 0.133 Uiso 0.386(6) 1 calc PR A 2
C201 C -0.0214(5) 0.1900(6) -0.0619(11) 0.111(2) Uani 0.386(6) 1 d PDU A 2
H20C H -0.0252 0.1966 -0.0188 0.133 Uiso 0.386(6) 1 calc PR A 2
H20D H -0.0323 0.2097 -0.0875 0.133 Uiso 0.386(6) 1 calc PR A 2
C202 C 0.0345(5) 0.2053(4) -0.0760(8) 0.123(2) Uani 0.386(6) 1 d PDU A 2
H20E H 0.0490 0.2323 -0.1072 0.147 Uiso 0.386(6) 1 calc PR A 2
H20F H 0.0557 0.2177 -0.0389 0.147 Uiso 0.386(6) 1 calc PR A 2
C203 C 0.0318(4) 0.1560(5) -0.0994(8) 0.124(2) Uani 0.386(6) 1 d PDU A 2
H20G H 0.0527 0.1631 -0.1366 0.148 Uiso 0.386(6) 1 calc PR A 2
H20H H 0.0449 0.1419 -0.0683 0.148 Uiso 0.386(6) 1 calc PR A 2

loop_
_atom_site_aniso_label
_atom_site_aniso_U_11
_atom_site_aniso_U_22
_atom_site_aniso_U_33
_atom_site_aniso_U_23
_atom_site_aniso_U_13
_atom_site_aniso_U_12
Si1 0.0235(3) 0.0219(3) 0.0209(3) -0.0020(2) -0.0030(2) 0.0109(3)
O1 0.0266(9) 0.0251(9) 0.0256(8) -0.0029(7) -0.0026(7) 0.0137(7)
Al1 0.0238(4) 0.0223(4) 0.0226(4) -0.0005(3) -0.0021(3) 0.0127(3)
N1 0.0298(11) 0.0362(12) 0.0264(10) -0.0016(9) -0.0018(8) 0.0200(10)
C1 0.0468(17) 0.0411(16) 0.0364(15) 0.0095(12) -0.0094(13) 0.0159(14)
O2 0.0281(9) 0.0253(9) 0.0256(8) -0.0029(7) -0.0043(7) 0.0149(7)
N2 0.0268(11) 0.0225(10) 0.0288(10) 0.0010(8) -0.0046(8) 0.0102(9)
C2 0.0401(15) 0.0269(13) 0.0297(13) 0.0004(10) -0.0077(11) 0.0184(12)
C3 0.0353(14) 0.0357(14) 0.0305(13) -0.0023(11) -0.0097(11) 0.0199(12)
C4 0.0322(14) 0.0353(14) 0.0338(14) -0.0070(11) -0.0085(11) 0.0221(12)
C5 0.0376(16) 0.072(2) 0.0422(16) -0.0007(15) -0.0052(13) 0.0349(16)
C6 0.0306(14) 0.0560(18) 0.0282(13) -0.0008(12) -0.0008(11) 0.0300(14)
C7 0.0381(16) 0.072(2) 0.0351(15) -0.0122(14) -0.0091(12) 0.0417(16)
C8 0.052(2) 0.114(3) 0.0335(16) -0.0173(18) -0.0090(14) 0.062(2)
C9 0.053(2) 0.128(4) 0.0301(16) 0.0058(19) 0.0064(14) 0.063(2)
C10 0.0464(19) 0.089(3) 0.0437(18) 0.0200(17) 0.0144(14) 0.0414(19)
C11 0.0375(16) 0.0603(19) 0.0361(15) 0.0083(13) 0.0056(12) 0.0302(15)
C12 0.0494(19) 0.0468(18) 0.0541(19) 0.0092(15) 0.0133(15) 0.0192(16)
C13 0.060(2) 0.066(2) 0.0535(19) -0.0253(16) -0.0173(16) 0.0414(19)
C14 0.080(3) 0.184(5) 0.0390(19) 0.015(3) 0.0196(19) 0.083(3)
C15 0.0352(14) 0.0265(13) 0.0269(13) 0.0035(10) -0.0067(11) 0.0070(11)
C16 0.0524(18) 0.0281(14) 0.0365(15) 0.0011(12) -0.0106(13) 0.0103(14)
C17 0.067(2) 0.0292(16) 0.0391(16) -0.0004(12) -0.0114(15) 0.0037(15)
C18 0.050(2) 0.047(2) 0.0351(16) 0.0048(14) -0.0074(14) -0.0065(16)
C19 0.0354(16) 0.054(2) 0.0337(15) 0.0026(13) 0.0014(12) 0.0041(14)
C20 0.0329(15) 0.0378(15) 0.0274(13) 0.0047(11) -0.0003(11) 0.0078(12)
C21 0.0346(16) 0.0502(18) 0.0496(17) 0.0025(14) 0.0078(13) 0.0193(14)
C22 0.076(2) 0.0350(18) 0.081(3) -0.0069(16) -0.012(2) 0.0292(18)
C23 0.062(2) 0.063(3) 0.068(2) 0.002(2) -0.0011(19) -0.020(2)
C24 0.0266(13) 0.0230(12) 0.0236(12) -0.0028(9) -0.0043(9) 0.0092(10)
C25 0.0320(14) 0.0387(15) 0.0285(13) 0.0020(11) -0.0008(10) 0.0176(12)
C26 0.0467(17) 0.0446(17) 0.0302(14) 0.0067(12) -0.0042(12) 0.0203(14)
C27 0.0541(19) 0.0489(18) 0.0293(14) 0.0084(13) 0.0118(13) 0.0206(15)
C28 0.0507(18) 0.0509(18) 0.0439(16) 0.0069(14) 0.0149(14) 0.0295(16)
C29 0.0371(15) 0.0359(15) 0.0323(14) 0.0014(11) 0.0029(11) 0.0195(12)
C30 0.0277(13) 0.0265(13) 0.0225(11) -0.0034(9) -0.0015(9) 0.0125(11)
C31 0.0322(14) 0.0334(14) 0.0398(15) 0.0017(11) -0.0062(11) 0.0152(12)
C32 0.0307(15) 0.0465(18) 0.0508(17) 0.0015(14) -0.0115(13) 0.0145(14)
C33 0.0307(15) 0.0400(17) 0.0492(17) -0.0031(13) -0.0059(13) 0.0035(13)
C34 0.0410(16) 0.0265(14) 0.0419(16) 0.0007(11) -0.0003(13) 0.0084(13)
C35 0.0343(14) 0.0303(14) 0.0281(13) -0.0033(10) -0.0030(10) 0.0159(12)
O3 0.125(3) 0.172(4) 0.148(4) -0.009(4) -0.004(3) 0.095(3)
C100 0.129(4) 0.166(4) 0.121(4) -0.012(4) -0.001(4) 0.098(3)
C101 0.128(3) 0.156(4) 0.091(4) -0.013(3) -0.007(4) 0.092(3)
C102 0.124(3) 0.151(4) 0.090(4) -0.013(3) -0.019(4) 0.088(3)
C103 0.124(4) 0.158(4) 0.113(4) -0.011(4) -0.009(4) 0.089(3)
O3A 0.126(4) 0.164(4) 0.124(5) -0.008(4) 0.002(4) 0.092(4)
C200 0.124(4) 0.150(4) 0.098(4) -0.001(4) -0.013(4) 0.099(4)
C201 0.121(4) 0.151(4) 0.095(4) -0.001(4) -0.025(4) 0.095(4)
C202 0.124(4) 0.162(4) 0.110(4) 0.002(4) -0.022(4) 0.092(4)
C203 0.121(4) 0.168(5) 0.121(5) 0.005(4) -0.015(4) 0.101(4)

loop_
_atom_type_symbol
_atom_type_description
_atom_type_scat_dispersion_real
_atom_type_scat_dispersion_imag
_atom_type_scat_source
C C 0.0033 0.0016 'International Tables Vol C Tables 4.2.6.8 and 6.1.1.4'
H H 0.0000 0.0000 'International Tables Vol C Tables 4.2.6.8 and 6.1.1.4'
N N 0.0061 0.0033 'International Tables Vol C Tables 4.2.6.8 and 6.1.1.4'
O O 0.0106 0.0060 'International Tables Vol C Tables 4.2.6.8 and 6.1.1.4'
Al Al 0.0645 0.0514 'International Tables Vol C Tables 4.2.6.8 and 6.1.1.4'
Si Si 0.0817 0.0704 'International Tables Vol C Tables 4.2.6.8 and 6.1.1.4'

loop_
_geom_angle_atom_site_label_1
_geom_angle_atom_site_label_2
_geom_angle_atom_site_label_3
_geom_angle
_geom_angle_site_symmetry_1
_geom_angle_site_symmetry_3
O1 Si1 O2 112.75(8) . .
O1 Si1 C24 108.72(10) . .
O2 Si1 C24 109.27(10) . .
O1 Si1 C30 107.90(10) . .
O2 Si1 C30 109.12(10) . .
C24 Si1 C30 109.02(10) . .
Si1 O1 Al1 167.59(11) . .
O1 Al1 O2 115.73(8) . 10_565
O1 Al1 N2 110.48(9) . .
O2 Al1 N2 112.27(9) 10_565 .
O1 Al1 N1 105.81(9) . .
O2 Al1 N1 113.94(9) 10_565 .
N2 Al1 N1 96.88(9) . .
C4 N1 C6 120.7(2) . .
C4 N1 Al1 116.61(17) . .
C6 N1 Al1 122.25(15) . .
Si1 O2 Al1 137.41(10) . 10_565
C2 N2 C15 118.5(2) . .
C2 N2 Al1 115.39(16) . .
C15 N2 Al1 126.03(16) . .
N2 C2 C3 122.7(2) . .
N2 C2 C1 119.3(2) . .
C3 C2 C1 118.0(2) . .
C2 C3 C4 126.8(2) . .
N1 C4 C3 122.4(2) . .
N1 C4 C5 120.5(2) . .
C3 C4 C5 117.1(2) . .
C11 C6 C7 121.4(3) . .
C11 C6 N1 120.2(2) . .
C7 C6 N1 118.4(3) . .
C8 C7 C6 118.1(3) . .
C8 C7 C13 121.2(3) . .
C6 C7 C13 120.8(3) . .
C9 C8 C7 122.3(3) . .
C10 C9 C8 118.0(3) . .
C10 C9 C14 120.8(4) . .
C8 C9 C14 121.2(4) . .
C9 C10 C11 122.4(4) . .
C6 C11 C10 117.9(3) . .
C6 C11 C12 121.5(2) . .
C10 C11 C12 120.6(3) . .
C20 C15 C16 120.7(2) . .
C20 C15 N2 120.6(2) . .
C16 C15 N2 118.7(2) . .
C17 C16 C15 117.9(3) . .
C17 C16 C22 120.3(3) . .
C15 C16 C22 121.8(3) . .
C18 C17 C16 122.5(3) . .
C17 C18 C19 118.4(3) . .
C17 C18 C23 120.7(4) . .
C19 C18 C23 121.0(4) . .
C18 C19 C20 121.8(3) . .
C19 C20 C15 118.7(3) . .
C19 C20 C21 120.5(3) . .
C15 C20 C21 120.8(2) . .
C29 C24 C25 117.1(2) . .
C29 C24 Si1 121.88(18) . .
C25 C24 Si1 120.92(19) . .
C26 C25 C24 121.8(3) . .
C27 C26 C25 119.5(3) . .
C28 C27 C26 119.9(3) . .
C27 C28 C29 120.2(3) . .
C28 C29 C24 121.4(3) . .
C35 C30 C31 116.9(2) . .
C35 C30 Si1 123.08(19) . .
C31 C30 Si1 120.02(18) . .
C32 C31 C30 121.5(2) . .
C31 C32 C33 120.0(3) . .
C34 C33 C32 119.6(3) . .
C33 C34 C35 120.1(3) . .
C30 C35 C34 121.8(2) . .
C100 O3 C103 111.5(5) . .
O3 C100 C101 107.0(5) . .
C100 C101 C102 105.3(4) . .
C103 C102 C101 106.3(4) . .
O3 C103 C102 106.2(5) . .
C203 O3A C200 110.0(7) . .
O3A C200 C201 105.7(5) . .
C200 C201 C202 106.1(4) . .
C203 C202 C201 104.9(4) . .
O3A C203 C202 106.9(5) . .

loop_
_geom_bond_atom_site_label_1
_geom_bond_atom_site_label_2
_geom_bond_distance
_geom_bond_site_symmetry_2
Si1 O1 1.5998(16) .
Si1 O2 1.6146(17) .
Si1 C24 1.878(2) .
Si1 C30 1.881(2) .
O1 Al1 1.7072(17) .
Al1 O2 1.7139(16) 10_565
Al1 N2 1.875(2) .
Al1 N1 1.894(2) .
N1 C4 1.332(3) .
N1 C6 1.445(3) .
C1 C2 1.503(4) .
O2 Al1 1.7139(16) 10_565
N2 C2 1.349(3) .
N2 C15 1.442(3) .
C2 C3 1.390(4) .
C3 C4 1.403(4) .
C4 C5 1.503(4) .
C6 C11 1.393(4) .
C6 C7 1.398(4) .
C7 C8 1.391(4) .
C7 C13 1.496(5) .
C8 C9 1.384(6) .
C9 C10 1.380(5) .
C9 C14 1.506(5) .
C10 C11 1.397(4) .
C11 C12 1.500(4) .
C15 C20 1.390(4) .
C15 C16 1.407(4) .
C16 C17 1.393(4) .
C16 C22 1.499(5) .
C17 C18 1.369(5) .
C18 C19 1.388(5) .
C18 C23 1.518(5) .
C19 C20 1.390(4) .
C20 C21 1.500(4) .
C24 C29 1.390(4) .
C24 C25 1.400(3) .
C25 C26 1.384(4) .
C26 C27 1.384(4) .
C27 C28 1.374(4) .
C28 C29 1.388(4) .
C30 C35 1.383(4) .
C30 C31 1.403(3) .
C31 C32 1.379(4) .
C32 C33 1.381(4) .
C33 C34 1.374(4) .
C34 C35 1.386(4) .
O3 C100 1.438(5) .
O3 C103 1.446(5) .
C100 C101 1.543(5) .
C101 C102 1.544(5) .
C102 C103 1.539(5) .
O3A C203 1.449(5) .
O3A C200 1.451(5) .
C200 C201 1.549(5) .
C201 C202 1.550(5) .
C202 C203 1.545(5) .
